data_7234627
loop_
_publ_author_name
'Jan Sanning'
'Linda Stegemann'
'Pascal R. Ewen'
'Christian Schwermann'
'Constantin G. Daniliuc'
'Dongdong Zhang'
'Na Lin'
'Lian Duan'
'Daniel Wegner'
'Nikos L. Doltsinis'
'Cristian A. Strassert'

_publ_section_title
;
 Colour-tunable asymmetric cyclometalated Pt(ii) complexes and
 STM-assisted stability assessment of ancillary ligands for OLEDs
;
_journal_name_full 'Journal of Materials Chemistry C'
_journal_page_first 2560
_journal_page_last 2565
_journal_paper_doi 10.1039/C6TC00093B
_journal_volume 4
_journal_year 2016
_chemical_formula_sum 'C12 H6 F2 N2'
_chemical_formula_weight 216.19
_space_group_crystal_system monoclinic
_space_group_IT_number 14
_space_group_name_Hall '-P 2ybc'
_space_group_name_H-M_alt 'P 1 21/c 1'
_atom_sites_solution_hydrogens geom
_cell_angle_alpha 90
_cell_angle_beta 117.5920(10)
_cell_angle_gamma 90
_cell_formula_units_Z 8
_cell_length_a 24.0158(10)
_cell_length_b 3.69460(10)
_cell_length_c 24.1833(8)
_cell_measurement_reflns_used 8111
_cell_measurement_temperature 101.(2)
_cell_measurement_theta_max 25.4190
_cell_measurement_theta_min 2.6076
_cell_volume 1901.71(11)
_computing_cell_refinement 'SAINT V8.34A (Bruker AXS Inc., 2013)'
_computing_data_collection
;
APEX2 v.2014.1-1 (Bruker AXS Inc., 2014)

;
_computing_data_reduction 'SAINT V8.34A (Bruker AXS Inc., 2013)'
_computing_molecular_graphics 'XP (Sheldrick, 2014)'
_computing_publication_material 'SHELXL-2014 (Sheldrick, 2014)'
_computing_structure_refinement 'SHELXL-2014 (Sheldrick, 2014)'
_computing_structure_solution 'SHELXL-2014 (Sheldrick, 2014)'
_diffrn_ambient_temperature 101.(2)
_diffrn_detector_area_resol_mean 10.4167
_diffrn_measured_fraction_theta_full 0.993
_diffrn_measured_fraction_theta_max 0.993
_diffrn_measurement_device_type 'Bruker D8 Venture PHOTON 100 CMOS'
_diffrn_measurement_method 'omega and phi scans'
_diffrn_radiation_monochromator 'MX mirror'
_diffrn_radiation_type 'Mo K\a'
_diffrn_radiation_wavelength 0.71073
_diffrn_reflns_av_R_equivalents 0.0573
_diffrn_reflns_av_unetI/netI 0.0303
_diffrn_reflns_limit_h_max 29
_diffrn_reflns_limit_h_min -29
_diffrn_reflns_limit_k_max 4
_diffrn_reflns_limit_k_min -4
_diffrn_reflns_limit_l_max 29
_diffrn_reflns_limit_l_min -29
_diffrn_reflns_number 24584
_diffrn_reflns_theta_full 25.45
_diffrn_reflns_theta_max 25.45
_diffrn_reflns_theta_min 2.49
_diffrn_source 'Mo ImS'
_diffrn_source_type 'micro focus tube'
_exptl_absorpt_coefficient_mu 0.119
_exptl_absorpt_correction_T_max 0.99
_exptl_absorpt_correction_T_min 0.95
_exptl_absorpt_correction_type multi-scan
_exptl_absorpt_process_details
;
Bruker AXS (2014). SADABS, Version 2014/2, Bruker AXS Inc., Madison, Wisconsin,
USA.
;
_exptl_crystal_colour colourless
_exptl_crystal_density_diffrn 1.510
_exptl_crystal_density_method 'not measured'
_exptl_crystal_description prism
_exptl_crystal_F_000 880
_exptl_crystal_size_max 0.203
_exptl_crystal_size_mid 0.149
_exptl_crystal_size_min 0.108
_refine_diff_density_max 0.265
_refine_diff_density_min -0.224
_refine_ls_extinction_method none
_refine_ls_goodness_of_fit_ref 1.049
_refine_ls_hydrogen_treatment constr
_refine_ls_matrix_type full
_refine_ls_number_parameters 289
_refine_ls_number_reflns 3522
_refine_ls_number_restraints 0
_refine_ls_restrained_S_all 1.049
_refine_ls_R_factor_all 0.0507
_refine_ls_R_factor_gt 0.0360
_refine_ls_shift/su_max 0.000
_refine_ls_shift/su_mean 0.000
_refine_ls_structure_factor_coef Fsqd
_refine_ls_weighting_details 'w=1/[\s^2^(Fo^2^)+(0.0392P)^2^+0.9751P] where P=(Fo^2^+2Fc^2^)/3'
_refine_ls_weighting_scheme calc
_refine_ls_wR_factor_gt 0.0816
_refine_ls_wR_factor_ref 0.0880
_reflns_number_gt 2852
_reflns_number_total 3522
_reflns_threshold_expression 'I > 2\s(I)'
_cod_data_source_file J-Mater-Chem-C-2016-4-2560.cif
_cod_data_source_block dan7901
_cod_database_code 7234627

loop_
_space_group_symop_operation_xyz
'x, y, z'
'-x, y+1/2, -z+1/2'
'-x, -y, -z'
'x, -y-1/2, z-1/2'

loop_
_atom_site_type_symbol
_atom_site_label
_atom_site_fract_x
_atom_site_fract_y
_atom_site_fract_z
_atom_site_U_iso_or_equiv
_atom_site_adp_type
_atom_site_calc_flag
_atom_site_refinement_flags_adp
_atom_site_refinement_flags_occupancy
_atom_site_refinement_flags_posn
_atom_site_occupancy
_atom_site_disorder_assembly
_atom_site_disorder_group
N N1A 0.25337(7) 0.8740(5) 0.32403(7) 0.0277(4) Uani d . . . 1 . .
N N2A 0.10648(6) 0.7579(4) 0.20105(6) 0.0132(3) Uani d . . . 1 . .
F F1A -0.04026(4) 0.9508(3) 0.03009(4) 0.0181(2) Uani d . . . 1 . .
F F2A -0.18752(4) 0.7791(3) 0.10354(5) 0.0249(3) Uani d . . . 1 . .
C C1A 0.21422(8) 0.8110(5) 0.27493(8) 0.0189(4) Uani d . . . 1 . .
C C2A 0.16648(8) 0.7241(4) 0.21189(7) 0.0147(3) Uani d . . . 1 . .
C C3A 0.18537(8) 0.6164(4) 0.16821(7) 0.0169(4) Uani d . . . 1 . .
H H3A 0.2286 0.6029 0.1784 0.02 Uiso calc U . R 1 . .
C C4A 0.13861(8) 0.5291(5) 0.10895(7) 0.0171(4) Uani d . . . 1 . .
H H4A 0.1491 0.4493 0.0776 0.021 Uiso calc U . R 1 . .
C C5A 0.07646(8) 0.5605(4) 0.09635(7) 0.0145(3) Uani d . . . 1 . .
H H5A 0.0438 0.502 0.0561 0.017 Uiso calc U . R 1 . .
C C6A 0.06185(7) 0.6784(4) 0.14295(7) 0.0117(3) Uani d . . . 1 . .
C C7A -0.00434(7) 0.7087(4) 0.13196(7) 0.0114(3) Uani d . . . 1 . .
C C8A -0.05309(8) 0.8361(4) 0.07655(7) 0.0125(3) Uani d . . . 1 . .
C C9A -0.11463(7) 0.8631(4) 0.06568(7) 0.0148(3) Uani d . . . 1 . .
H H9A -0.1467 0.9524 0.0273 0.018 Uiso calc U . R 1 . .
C C10A -0.12733(7) 0.7544(4) 0.11322(8) 0.0155(4) Uani d . . . 1 . .
C C11A -0.08185(8) 0.6253(4) 0.16960(7) 0.0148(3) Uani d . . . 1 . .
H H11A -0.0921 0.5527 0.2015 0.018 Uiso calc U . R 1 . .
C C12A -0.02066(7) 0.6047(4) 0.17824(7) 0.0129(3) Uani d . . . 1 . .
H H12A 0.0113 0.5171 0.2169 0.015 Uiso calc U . R 1 . .
N N1B 0.75191(7) 0.5620(5) 0.42112(7) 0.0253(4) Uani d . . . 1 . .
N N2B 0.60604(6) 0.3122(4) 0.40164(6) 0.0123(3) Uani d . . . 1 . .
F F1B 0.45552(4) 0.4389(3) 0.42970(4) 0.0171(2) Uani d . . . 1 . .
F F2B 0.31421(4) 0.1408(3) 0.22374(4) 0.0245(3) Uani d . . . 1 . .
C C1B 0.71280(8) 0.4536(5) 0.43140(7) 0.0171(4) Uani d . . . 1 . .
C C2B 0.66567(7) 0.3188(4) 0.44819(7) 0.0137(3) Uani d . . . 1 . .
C C3B 0.68406(8) 0.2139(4) 0.50917(7) 0.0159(4) Uani d . . . 1 . .
H H3B 0.7268 0.2278 0.5401 0.019 Uiso calc U . R 1 . .
C C4B 0.63783(8) 0.0878(4) 0.52349(7) 0.0162(4) Uani d . . . 1 . .
H H4B 0.6483 0.0094 0.5646 0.019 Uiso calc U . R 1 . .
C C5B 0.57634(7) 0.0781(4) 0.47712(7) 0.0134(3) Uani d . . . 1 . .
H H5B 0.5441 -0.0075 0.4861 0.016 Uiso calc U . R 1 . .
C C6B 0.56176(7) 0.1950(4) 0.41688(7) 0.0114(3) Uani d . . . 1 . .
C C7B 0.49629(7) 0.1868(4) 0.36565(7) 0.0109(3) Uani d . . . 1 . .
C C8B 0.44506(7) 0.3006(4) 0.37346(7) 0.0116(3) Uani d . . . 1 . .
C C9B 0.38387(7) 0.2913(4) 0.32730(7) 0.0142(3) Uani d . . . 1 . .
H H9B 0.3501 0.3714 0.3343 0.017 Uiso calc U . R 1 . .
C C10B 0.37425(7) 0.1586(4) 0.27011(7) 0.0151(4) Uani d . . . 1 . .
C C11B 0.42221(7) 0.0453(4) 0.25792(7) 0.0144(3) Uani d . . . 1 . .
H H11B 0.4139 -0.0405 0.2178 0.017 Uiso calc U . R 1 . .
C C12B 0.48294(7) 0.0608(4) 0.30629(7) 0.0129(3) Uani d . . . 1 . .
H H12B 0.5166 -0.0167 0.2989 0.016 Uiso calc U . R 1 . .

loop_
_atom_site_aniso_label
_atom_site_aniso_U_11
_atom_site_aniso_U_22
_atom_site_aniso_U_33
_atom_site_aniso_U_12
_atom_site_aniso_U_13
_atom_site_aniso_U_23
N1A 0.0176(8) 0.0409(10) 0.0208(8) -0.0019(7) 0.0056(7) -0.0029(7)
N2A 0.0128(7) 0.0122(7) 0.0135(7) -0.0001(5) 0.0051(6) 0.0009(5)
F1A 0.0193(5) 0.0237(5) 0.0122(4) 0.0011(4) 0.0080(4) 0.0045(4)
F2A 0.0112(5) 0.0350(6) 0.0293(6) 0.0012(4) 0.0101(4) 0.0017(5)
C1A 0.0138(9) 0.0235(9) 0.0206(9) 0.0013(7) 0.0089(8) 0.0005(7)
C2A 0.0121(8) 0.0134(8) 0.0169(8) 0.0005(7) 0.0052(7) 0.0011(6)
C3A 0.0134(8) 0.0162(9) 0.0225(9) 0.0014(7) 0.0096(7) 0.0012(7)
C4A 0.0212(9) 0.0157(9) 0.0182(8) 0.0016(7) 0.0122(7) -0.0010(7)
C5A 0.0165(9) 0.0118(8) 0.0150(8) 0.0000(7) 0.0072(7) -0.0007(6)
C6A 0.0147(8) 0.0064(7) 0.0137(8) 0.0004(6) 0.0064(7) 0.0022(6)
C7A 0.0128(8) 0.0081(8) 0.0124(8) -0.0005(6) 0.0050(6) -0.0026(6)
C8A 0.0177(9) 0.0095(8) 0.0115(7) -0.0010(7) 0.0078(7) -0.0004(6)
C9A 0.0131(8) 0.0134(8) 0.0129(8) 0.0002(7) 0.0017(6) -0.0006(6)
C10A 0.0108(8) 0.0137(8) 0.0229(9) -0.0013(7) 0.0087(7) -0.0043(7)
C11A 0.0181(9) 0.0140(8) 0.0153(8) -0.0032(7) 0.0103(7) -0.0021(7)
C12A 0.0146(8) 0.0107(8) 0.0116(7) -0.0004(6) 0.0045(6) -0.0007(6)
N1B 0.0162(8) 0.0368(10) 0.0233(8) -0.0047(7) 0.0094(7) -0.0001(7)
N2B 0.0121(7) 0.0117(7) 0.0146(7) -0.0010(5) 0.0073(6) -0.0010(5)
F1B 0.0185(5) 0.0221(5) 0.0137(5) 0.0009(4) 0.0100(4) -0.0033(4)
F2B 0.0109(5) 0.0359(6) 0.0186(5) 0.0005(4) 0.0000(4) -0.0014(4)
C1B 0.0132(9) 0.0206(9) 0.0147(8) -0.0001(7) 0.0041(7) -0.0003(7)
C2B 0.0118(8) 0.0128(8) 0.0162(8) -0.0015(6) 0.0062(7) -0.0015(6)
C3B 0.0123(8) 0.0159(9) 0.0147(8) 0.0003(7) 0.0022(7) -0.0010(6)
C4B 0.0204(9) 0.0155(9) 0.0120(8) 0.0006(7) 0.0067(7) 0.0005(6)
C5B 0.0163(9) 0.0119(8) 0.0152(8) -0.0007(7) 0.0102(7) -0.0006(6)
C6B 0.0132(8) 0.0073(7) 0.0157(8) -0.0001(6) 0.0084(7) -0.0011(6)
C7B 0.0132(8) 0.0074(7) 0.0135(8) -0.0015(6) 0.0073(7) 0.0011(6)
C8B 0.0172(9) 0.0095(7) 0.0109(7) -0.0018(6) 0.0088(7) -0.0007(6)
C9B 0.0118(8) 0.0140(8) 0.0190(8) 0.0014(6) 0.0090(7) 0.0030(6)
C10B 0.0109(8) 0.0148(8) 0.0138(8) -0.0015(6) 0.0009(7) 0.0022(6)
C11B 0.0170(9) 0.0132(8) 0.0123(7) -0.0024(7) 0.0063(7) -0.0010(6)
C12B 0.0148(8) 0.0102(8) 0.0169(8) -0.0002(6) 0.0100(7) 0.0014(6)

loop_
_atom_type_symbol
_atom_type_description
_atom_type_scat_dispersion_real
_atom_type_scat_dispersion_imag
_atom_type_scat_source
C C 0.0033 0.0016 'International Tables Vol C Tables 4.2.6.8 and 6.1.1.4'
H H 0.0000 0.0000 'International Tables Vol C Tables 4.2.6.8 and 6.1.1.4'
N N 0.0061 0.0033 'International Tables Vol C Tables 4.2.6.8 and 6.1.1.4'
F F 0.0171 0.0103 'International Tables Vol C Tables 4.2.6.8 and 6.1.1.4'

loop_
_geom_angle_atom_site_label_1
_geom_angle_atom_site_label_2
_geom_angle_atom_site_label_3
_geom_angle_site_symmetry_1
_geom_angle_site_symmetry_3
_geom_angle
C2A N2A C6A . . 116.47(13)
N1A C1A C2A . . 177.55(18)
N2A C2A C3A . . 125.23(15)
N2A C2A C1A . . 115.85(14)
C3A C2A C1A . . 118.92(15)
C2A C3A C4A . . 117.33(15)
C2A C3A H3A . . 121.3
C4A C3A H3A . . 121.3
C5A C4A C3A . . 118.84(15)
C5A C4A H4A . . 120.6
C3A C4A H4A . . 120.6
C4A C5A C6A . . 119.83(15)
C4A C5A H5A . . 120.1
C6A C5A H5A . . 120.1
N2A C6A C5A . . 122.27(15)
N2A C6A C7A . . 115.95(13)
C5A C6A C7A . . 121.73(14)
C8A C7A C12A . . 116.13(14)
C8A C7A C6A . . 123.37(14)
C12A C7A C6A . . 120.51(14)
F1A C8A C9A . . 116.85(13)
F1A C8A C7A . . 119.24(14)
C9A C8A C7A . . 123.89(14)
C10A C9A C8A . . 116.82(14)
C10A C9A H9A . . 121.6
C8A C9A H9A . . 121.6
F2A C10A C11A . . 119.15(14)
F2A C10A C9A . . 117.78(14)
C11A C10A C9A . . 123.07(15)
C10A C11A C12A . . 117.82(14)
C10A C11A H11A . . 121.1
C12A C11A H11A . . 121.1
C11A C12A C7A . . 122.27(15)
C11A C12A H12A . . 118.9
C7A C12A H12A . . 118.9
C6B N2B C2B . . 116.37(13)
N1B C1B C2B . . 176.74(17)
N2B C2B C3B . . 125.05(15)
N2B C2B C1B . . 115.78(14)
C3B C2B C1B . . 119.16(14)
C2B C3B C4B . . 117.54(15)
C2B C3B H3B . . 121.2
C4B C3B H3B . . 121.2
C5B C4B C3B . . 118.99(15)
C5B C4B H4B . . 120.5
C3B C4B H4B . . 120.5
C4B C5B C6B . . 119.68(15)
C4B C5B H5B . . 120.2
C6B C5B H5B . . 120.2
N2B C6B C5B . . 122.35(14)
N2B C6B C7B . . 116.30(13)
C5B C6B C7B . . 121.34(14)
C8B C7B C12B . . 116.29(14)
C8B C7B C6B . . 122.76(14)
C12B C7B C6B . . 120.95(14)
F1B C8B C9B . . 116.99(14)
F1B C8B C7B . . 118.82(13)
C9B C8B C7B . . 124.17(14)
C8B C9B C10B . . 116.24(15)
C8B C9B H9B . . 121.9
C10B C9B H9B . . 121.9
F2B C10B C11B . . 118.77(14)
F2B C10B C9B . . 117.71(14)
C11B C10B C9B . . 123.52(15)
C10B C11B C12B . . 117.64(14)
C10B C11B H11B . . 121.2
C12B C11B H11B . . 121.2
C11B C12B C7B . . 122.13(15)
C11B C12B H12B . . 118.9
C7B C12B H12B . . 118.9

loop_
_geom_bond_atom_site_label_1
_geom_bond_atom_site_label_2
_geom_bond_site_symmetry_2
_geom_bond_distance
N1A C1A . 1.146(2)
N2A C2A . 1.346(2)
N2A C6A . 1.347(2)
F1A C8A . 1.3630(17)
F2A C10A . 1.3560(18)
C1A C2A . 1.457(2)
C2A C3A . 1.387(2)
C3A C4A . 1.389(2)
C3A H3A . 0.95
C4A C5A . 1.383(2)
C4A H4A . 0.95
C5A C6A . 1.396(2)
C5A H5A . 0.95
C6A C7A . 1.489(2)
C7A C8A . 1.391(2)
C7A C12A . 1.400(2)
C8A C9A . 1.380(2)
C9A C10A . 1.379(2)
C9A H9A . 0.95
C10A C11A . 1.378(2)
C11A C12A . 1.387(2)
C11A H11A . 0.95
C12A H12A . 0.95
N1B C1B . 1.149(2)
N2B C6B . 1.348(2)
N2B C2B . 1.351(2)
F1B C8B . 1.3627(17)
F2B C10B . 1.3576(18)
C1B C2B . 1.456(2)
C2B C3B . 1.385(2)
C3B C4B . 1.388(2)
C3B H3B . 0.95
C4B C5B . 1.380(2)
C4B H4B . 0.95
C5B C6B . 1.400(2)
C5B H5B . 0.95
C6B C7B . 1.485(2)
C7B C8B . 1.393(2)
C7B C12B . 1.398(2)
C8B C9B . 1.374(2)
C9B C10B . 1.382(2)
C9B H9B . 0.95
C10B C11B . 1.379(2)
C11B C12B . 1.385(2)
C11B H11B . 0.95
C12B H12B . 0.95

loop_
_geom_hbond_atom_site_label_D
_geom_hbond_atom_site_label_H
_geom_hbond_atom_site_label_A
_geom_hbond_site_symmetry_A
_geom_hbond_distance_DH
_geom_hbond_distance_HA
_geom_hbond_distance_DA
_geom_hbond_angle_DHA
C9A H9A N1B 4_475 0.95 2.59 3.492(2) 157.7

loop_
_geom_torsion_atom_site_label_1
_geom_torsion_atom_site_label_2
_geom_torsion_atom_site_label_3
_geom_torsion_atom_site_label_4
_geom_torsion_site_symmetry_1
_geom_torsion_site_symmetry_2
_geom_torsion_site_symmetry_3
_geom_torsion_site_symmetry_4
_geom_torsion
C6A N2A C2A C3A . . . . 0.2(2)
C6A N2A C2A C1A . . . . 180.00(14)
N2A C2A C3A C4A . . . . -1.5(3)
C1A C2A C3A C4A . . . . 178.80(16)
C2A C3A C4A C5A . . . . 1.3(2)
C3A C4A C5A C6A . . . . 0.0(2)
C2A N2A C6A C5A . . . . 1.1(2)
C2A N2A C6A C7A . . . . 178.64(14)
C4A C5A C6A N2A . . . . -1.3(2)
C4A C5A C6A C7A . . . . -178.64(15)
N2A C6A C7A C8A . . . . 142.84(15)
C5A C6A C7A C8A . . . . -39.7(2)
N2A C6A C7A C12A . . . . -37.6(2)
C5A C6A C7A C12A . . . . 139.94(16)
C12A C7A C8A F1A . . . . 178.31(13)
C6A C7A C8A F1A . . . . -2.1(2)
C12A C7A C8A C9A . . . . 0.0(2)
C6A C7A C8A C9A . . . . 179.55(15)
F1A C8A C9A C10A . . . . -178.63(14)
C7A C8A C9A C10A . . . . -0.2(2)
C8A C9A C10A F2A . . . . 179.93(14)
C8A C9A C10A C11A . . . . 0.3(2)
F2A C10A C11A C12A . . . . -179.71(14)
C9A C10A C11A C12A . . . . -0.1(2)
C10A C11A C12A C7A . . . . -0.2(2)
C8A C7A C12A C11A . . . . 0.3(2)
C6A C7A C12A C11A . . . . -179.34(14)
C6B N2B C2B C3B . . . . 0.3(2)
C6B N2B C2B C1B . . . . -178.68(14)
N2B C2B C3B C4B . . . . 0.9(3)
C1B C2B C3B C4B . . . . 179.83(15)
C2B C3B C4B C5B . . . . -1.0(2)
C3B C4B C5B C6B . . . . 0.0(2)
C2B N2B C6B C5B . . . . -1.4(2)
C2B N2B C6B C7B . . . . -179.82(13)
C4B C5B C6B N2B . . . . 1.3(2)
C4B C5B C6B C7B . . . . 179.63(14)
N2B C6B C7B C8B . . . . -137.78(16)
C5B C6B C7B C8B . . . . 43.8(2)
N2B C6B C7B C12B . . . . 42.5(2)
C5B C6B C7B C12B . . . . -135.95(16)
C12B C7B C8B F1B . . . . -177.56(13)
C6B C7B C8B F1B . . . . 2.7(2)
C12B C7B C8B C9B . . . . 0.8(2)
C6B C7B C8B C9B . . . . -178.96(15)
F1B C8B C9B C10B . . . . 178.44(14)
C7B C8B C9B C10B . . . . 0.1(2)
C8B C9B C10B F2B . . . . 179.05(14)
C8B C9B C10B C11B . . . . -1.1(2)
F2B C10B C11B C12B . . . . -179.00(14)
C9B C10B C11B C12B . . . . 1.1(2)
C10B C11B C12B C7B . . . . -0.2(2)
C8B C7B C12B C11B . . . . -0.7(2)
C6B C7B C12B C11B . . . . 179.02(14)
